data_1504522
loop_
_publ_author_name
'Concell\'on, Jos\'e M'
'Rodr\'iguez-Solla, Humberto'
'M\'ejica, Carmen'
'Blanco, Elena G.'
'Garc\'ia-Granda, Santiago'
'D\'iaz, M Rosario'

_publ_section_title
;
 Stereospecific and stereoselective alkyl and silylcyclopropanation of
 alpha,beta-unsaturated amides.
;
_journal_issue 2
_journal_name_full 'Organic letters'
_journal_page_first 349
_journal_page_last 352
_journal_paper_doi 10.1021/ol702876r
_journal_volume 10
_journal_year 2008
_chemical_formula_sum 'C21 H35 N O Si'
_chemical_formula_weight 345.59
_chemical_name_systematic
;
 ?
;
_space_group_IT_number 14
_symmetry_cell_setting monoclinic
_symmetry_space_group_name_Hall '-P 2ybc'
_symmetry_space_group_name_H-M 'P 1 21/c 1'
_atom_sites_solution_hydrogens geom
_atom_sites_solution_primary direct
_atom_sites_solution_secondary difmap
_audit_creation_method SHELXL-97
_cell_angle_alpha 90.00
_cell_angle_beta 103.443(7)
_cell_angle_gamma 90.00
_cell_formula_units_Z 4
_cell_length_a 16.311(1)
_cell_length_b 10.6441(9)
_cell_length_c 13.029(1)
_cell_measurement_reflns_used 2421
_cell_measurement_temperature 293(2)
_cell_measurement_theta_max 68.97
_cell_measurement_theta_min 2.79
_cell_volume 2200.1(3)
_computing_cell_refinement 'HKL Scalepack (Otwinowski & Minor 1997)'
_computing_data_collection 'Collect (Nonius BV, 1997-2000)'
_computing_data_reduction 'HKL Denzo and Scalepack (Otwinowski & Minor 1997)'
_computing_molecular_graphics 'PLATON (Spek, 2001)'
_computing_publication_material 'SHELX-97 (Sheldrick, 1997)'
_computing_structure_refinement 'SHELXL-97 (Sheldrick, 1997)'
_computing_structure_solution 'SHELXS-97 (Sheldrick, 1990)'
_diffrn_ambient_temperature 293(2)
_diffrn_detector_area_resol_mean 9
_diffrn_measured_fraction_theta_full 0.942
_diffrn_measured_fraction_theta_max 0.943
_diffrn_measurement_device '95mm CCD camera on \k-goniostat'
_diffrn_measurement_device_type KappaCCD
_diffrn_measurement_method '\w scans'
_diffrn_radiation_monochromator graphite
_diffrn_radiation_source 'fine-focus sealed tube'
_diffrn_radiation_type CuK\a
_diffrn_radiation_wavelength 1.54180
_diffrn_reflns_av_R_equivalents 0.075
_diffrn_reflns_av_sigmaI/netI 0.1251
_diffrn_reflns_limit_h_max 19
_diffrn_reflns_limit_h_min 0
_diffrn_reflns_limit_k_max 0
_diffrn_reflns_limit_k_min -12
_diffrn_reflns_limit_l_max 14
_diffrn_reflns_limit_l_min -15
_diffrn_reflns_number 4092
_diffrn_reflns_theta_full 69.24
_diffrn_reflns_theta_max 69.24
_diffrn_reflns_theta_min 2.79
_diffrn_standards_number 0
_exptl_absorpt_coefficient_mu 0.974
_exptl_absorpt_correction_T_max 0.911
_exptl_absorpt_correction_T_min 0.795
_exptl_absorpt_correction_type multi-scan
_exptl_absorpt_process_details
;
multi-scan from symmetry-related measurements 
 Sortav (Blessing 1995)
;
_exptl_crystal_colour colorless
_exptl_crystal_density_diffrn 1.043
_exptl_crystal_density_method 'not measured'
_exptl_crystal_description prism
_exptl_crystal_F_000 760
_exptl_crystal_size_max 0.23
_exptl_crystal_size_mid 0.12
_exptl_crystal_size_min 0.07
_refine_diff_density_max 0.294
_refine_diff_density_min -0.252
_refine_diff_density_rms 0.043
_refine_ls_extinction_method none
_refine_ls_goodness_of_fit_ref 0.967
_refine_ls_hydrogen_treatment constr
_refine_ls_matrix_type full
_refine_ls_number_parameters 217
_refine_ls_number_reflns 3865
_refine_ls_number_restraints 0
_refine_ls_restrained_S_all 0.967
_refine_ls_R_factor_all 0.0970
_refine_ls_R_factor_gt 0.0540
_refine_ls_shift/su_max 0.000
_refine_ls_shift/su_mean 0.000
_refine_ls_structure_factor_coef Fsqd
_refine_ls_weighting_details 'calc w=1/[\s^2^(Fo^2^)+(0.0946P)^2^+0.1658P] where P=(Fo^2^+2Fc^2^)/3'
_refine_ls_weighting_scheme calc
_refine_ls_wR_factor_gt 0.1476
_refine_ls_wR_factor_ref 0.1785
_reflns_number_gt 2083
_reflns_number_total 3865
_reflns_threshold_expression >2sigma(I)
_cod_data_source_file ol702876r-file002.cif
_cod_data_source_block cm601
_cod_depositor_comments
;
The following automatic conversions were performed:

'_symmetry_cell_setting' value 'Monoclinic' changed to 'monoclinic'
according to /home/saulius/struct/CIF-dictionaries/cif_core.dic
dictionary named 'cif_core.dic' version 2.4.1 from 2010-06-29.

Automatic conversion script
Id: cif_fix_values 1715 2011-07-08 13:25:40Z adriana 
;
_cod_original_sg_symbol_H-M 'P 21/c        '
_cod_database_code 1504522

loop_
_symmetry_equiv_pos_as_xyz
'x, y, z'
'-x, y+1/2, -z+1/2'
'-x, -y, -z'
'x, -y-1/2, z-1/2'

loop_
_atom_site_label
_atom_site_type_symbol
_atom_site_fract_x
_atom_site_fract_y
_atom_site_fract_z
_atom_site_U_iso_or_equiv
_atom_site_adp_type
_atom_site_occupancy
_atom_site_symmetry_multiplicity
_atom_site_calc_flag
_atom_site_refinement_flags
Si1 Si 0.71845(5) 0.21126(8) 0.75949(7) 0.0532(3) Uani 1 1 d .
O2 O 0.91739(14) 0.1249(2) 0.7992(2) 0.0737(7) Uani 1 1 d .
C4 C 0.75451(16) 0.0989(3) 0.8706(2) 0.0482(7) Uani 1 1 d .
H4 H 0.7385 0.1281 0.9346 0.058 Uiso 1 1 calc R
N3 N 0.92252(15) -0.0854(2) 0.7949(2) 0.0610(7) Uani 1 1 d .
C5 C 0.83341(16) 0.0185(3) 0.8977(2) 0.0499(7) Uani 1 1 d .
C6 C 0.70822(16) -0.1257(3) 0.9279(3) 0.0501(7) Uani 1 1 d .
C7 C 0.89343(17) 0.0230(3) 0.8262(3) 0.0558(8) Uani 1 1 d .
C8 C 0.60004(19) 0.2289(3) 0.7410(3) 0.0600(8) Uani 1 1 d .
C9 C 0.74700(16) -0.0432(2) 0.8601(2) 0.0473(7) Uani 1 1 d .
H9 H 0.7362 -0.0719 0.7868 0.057 Uiso 1 1 calc R
C10 C 0.70379(19) -0.2539(3) 0.9082(3) 0.0643(9) Uani 1 1 d .
H10 H 0.7242 -0.2859 0.8526 0.077 Uiso 1 1 calc R
C11 C 0.6755(2) -0.0831(3) 1.0102(3) 0.0649(9) Uani 1 1 d .
H11 H 0.6769 0.0026 1.0246 0.078 Uiso 1 1 calc R
C12 C 0.87966(19) 0.0115(3) 1.0126(3) 0.0647(9) Uani 1 1 d .
H12A H 0.8395 0.0083 1.0560 0.097 Uiso 1 1 calc R
H12B H 0.9146 0.0845 1.0306 0.097 Uiso 1 1 calc R
H12C H 0.9141 -0.0626 1.0240 0.097 Uiso 1 1 calc R
C13 C 0.6386(2) -0.2895(4) 1.0530(3) 0.0773(11) Uani 1 1 d .
H13 H 0.6166 -0.3443 1.0953 0.093 Uiso 1 1 calc R
C14 C 0.6408(2) -0.1633(4) 1.0723(3) 0.0759(11) Uani 1 1 d .
H14 H 0.6190 -0.1314 1.1268 0.091 Uiso 1 1 calc R
C15 C 0.9068(2) -0.2098(3) 0.8342(3) 0.0736(10) Uani 1 1 d .
H15A H 0.8714 -0.2009 0.8842 0.088 Uiso 1 1 calc R
H15B H 0.9599 -0.2462 0.8713 0.088 Uiso 1 1 calc R
C16 C 0.9840(2) -0.0814(4) 0.7283(3) 0.0784(11) Uani 1 1 d .
H16A H 1.0158 -0.1593 0.7371 0.094 Uiso 1 1 calc R
H16B H 1.0234 -0.0133 0.7521 0.094 Uiso 1 1 calc R
C17 C 0.7402(3) 0.1551(4) 0.6330(3) 0.0808(11) Uani 1 1 d .
H17A H 0.7207 0.2165 0.5788 0.121 Uiso 1 1 calc R
H17B H 0.7113 0.0771 0.6132 0.121 Uiso 1 1 calc R
H17C H 0.7997 0.1429 0.6418 0.121 Uiso 1 1 calc R
C18 C 0.5647(2) 0.3273(4) 0.6575(3) 0.0865(12) Uani 1 1 d .
H18A H 0.5772 0.3036 0.5917 0.130 Uiso 1 1 calc R
H18B H 0.5899 0.4074 0.6794 0.130 Uiso 1 1 calc R
H18C H 0.5047 0.3330 0.6487 0.130 Uiso 1 1 calc R
C19 C 0.7713(2) 0.3657(3) 0.7974(3) 0.0826(12) Uani 1 1 d .
H19A H 0.7536 0.4246 0.7407 0.124 Uiso 1 1 calc R
H19B H 0.8313 0.3551 0.8113 0.124 Uiso 1 1 calc R
H19C H 0.7561 0.3969 0.8596 0.124 Uiso 1 1 calc R
C20 C 0.6694(2) -0.3351(3) 0.9701(3) 0.0769(11) Uani 1 1 d .
H20 H 0.6670 -0.4207 0.9557 0.092 Uiso 1 1 calc R
C21 C 0.5780(2) 0.2695(5) 0.8445(4) 0.1062(16) Uani 1 1 d .
H21A H 0.5994 0.2087 0.8985 0.159 Uiso 1 1 calc R
H21B H 0.5179 0.2754 0.8340 0.159 Uiso 1 1 calc R
H21C H 0.6029 0.3500 0.8656 0.159 Uiso 1 1 calc R
C22 C 0.8649(3) -0.2967(4) 0.7481(4) 0.1116(17) Uani 1 1 d .
H22A H 0.8554 -0.3764 0.7778 0.167 Uiso 1 1 calc R
H22B H 0.9005 -0.3081 0.6995 0.167 Uiso 1 1 calc R
H22C H 0.8120 -0.2615 0.7115 0.167 Uiso 1 1 calc R
C23 C 0.5557(2) 0.1038(4) 0.7062(4) 0.1113(18) Uani 1 1 d .
H23A H 0.5687 0.0770 0.6414 0.167 Uiso 1 1 calc R
H23B H 0.4959 0.1145 0.6956 0.167 Uiso 1 1 calc R
H23C H 0.5748 0.0416 0.7597 0.167 Uiso 1 1 calc R
C24 C 0.9439(3) -0.0632(5) 0.6136(4) 0.1269(19) Uani 1 1 d .
H24A H 0.9867 -0.0626 0.5740 0.190 Uiso 1 1 calc R
H24B H 0.9141 0.0153 0.6039 0.190 Uiso 1 1 calc R
H24C H 0.9051 -0.1306 0.5893 0.190 Uiso 1 1 calc R

loop_
_atom_site_aniso_label
_atom_site_aniso_U_11
_atom_site_aniso_U_22
_atom_site_aniso_U_33
_atom_site_aniso_U_23
_atom_site_aniso_U_13
_atom_site_aniso_U_12
Si1 0.0525(5) 0.0472(5) 0.0616(6) 0.0046(4) 0.0166(4) 0.0002(4)
O2 0.0684(14) 0.0557(14) 0.107(2) 0.0076(13) 0.0409(14) -0.0031(11)
C4 0.0458(15) 0.0464(16) 0.0548(19) -0.0019(13) 0.0169(13) -0.0005(12)
N3 0.0522(14) 0.0554(16) 0.080(2) -0.0005(14) 0.0256(14) -0.0001(12)
C5 0.0441(14) 0.0476(16) 0.0566(19) 0.0006(14) 0.0088(13) -0.0030(12)
C6 0.0423(14) 0.0431(15) 0.064(2) 0.0069(14) 0.0109(13) -0.0003(12)
C7 0.0437(15) 0.0523(18) 0.071(2) 0.0047(16) 0.0116(14) 0.0002(13)
C8 0.0541(17) 0.0553(19) 0.070(2) 0.0079(16) 0.0129(15) 0.0026(14)
C9 0.0437(14) 0.0421(15) 0.0553(19) -0.0007(13) 0.0097(13) -0.0012(12)
C10 0.0584(18) 0.0575(19) 0.081(3) -0.0020(17) 0.0243(17) -0.0044(15)
C11 0.067(2) 0.0547(19) 0.079(3) 0.0053(17) 0.0304(18) 0.0000(15)
C12 0.0559(17) 0.075(2) 0.060(2) 0.0009(18) 0.0077(15) -0.0046(16)
C13 0.068(2) 0.072(2) 0.096(3) 0.024(2) 0.025(2) -0.0072(18)
C14 0.078(2) 0.076(2) 0.084(3) 0.010(2) 0.040(2) -0.0029(19)
C15 0.062(2) 0.057(2) 0.107(3) 0.000(2) 0.0312(19) 0.0021(16)
C16 0.069(2) 0.085(3) 0.095(3) -0.006(2) 0.047(2) 0.0022(19)
C17 0.090(3) 0.095(3) 0.062(2) 0.008(2) 0.027(2) 0.017(2)
C18 0.077(2) 0.087(3) 0.093(3) 0.026(2) 0.014(2) 0.022(2)
C19 0.073(2) 0.057(2) 0.117(3) 0.010(2) 0.019(2) -0.0086(17)
C20 0.069(2) 0.053(2) 0.111(3) 0.010(2) 0.026(2) -0.0085(16)
C21 0.066(2) 0.160(4) 0.099(3) 0.016(3) 0.032(2) 0.033(3)
C22 0.099(3) 0.083(3) 0.163(5) -0.044(3) 0.053(3) -0.021(2)
C23 0.065(2) 0.073(3) 0.178(5) 0.020(3) -0.010(3) -0.011(2)
C24 0.134(4) 0.168(5) 0.096(4) 0.002(4) 0.061(3) 0.021(4)

loop_
_atom_type_symbol
_atom_type_description
_atom_type_scat_dispersion_real
_atom_type_scat_dispersion_imag
_atom_type_scat_source
C C 0.0181 0.0091 'International Tables Vol C Tables 4.2.6.8 and 6.1.1.4'
H H 0.0000 0.0000 'International Tables Vol C Tables 4.2.6.8 and 6.1.1.4'
N N 0.0311 0.0180 'International Tables Vol C Tables 4.2.6.8 and 6.1.1.4'
O O 0.0492 0.0322 'International Tables Vol C Tables 4.2.6.8 and 6.1.1.4'
Si Si 0.2541 0.3302 'International Tables Vol C Tables 4.2.6.8 and 6.1.1.4'

loop_
_geom_angle_atom_site_label_1
_geom_angle_atom_site_label_2
_geom_angle_atom_site_label_3
_geom_angle
C17 Si1 C19 110.19(19)
C17 Si1 C4 113.01(15)
C19 Si1 C4 108.43(16)
C17 Si1 C8 108.44(17)
C19 Si1 C8 109.85(15)
C4 Si1 C8 106.85(13)
C5 C4 C9 60.40(18)
C5 C4 Si1 129.8(2)
C9 C4 Si1 124.3(2)
C5 C4 H4 111.1
C9 C4 H4 111.1
Si1 C4 H4 111.1
C7 N3 C15 124.5(3)
C7 N3 C16 119.4(3)
C15 N3 C16 115.6(3)
C7 C5 C12 111.6(2)
C7 C5 C4 118.5(3)
C12 C5 C4 117.3(3)
C7 C5 C9 120.0(3)
C12 C5 C9 120.4(3)
C4 C5 C9 59.93(17)
C11 C6 C10 116.9(3)
C11 C6 C9 124.2(3)
C10 C6 C9 118.9(3)
O2 C7 N3 120.7(3)
O2 C7 C5 120.1(3)
N3 C7 C5 119.2(3)
C21 C8 C18 107.8(3)
C21 C8 C23 108.3(3)
C18 C8 C23 108.2(3)
C21 C8 Si1 110.8(2)
C18 C8 Si1 111.3(2)
C23 C8 Si1 110.3(2)
C6 C9 C4 124.8(3)
C6 C9 C5 123.5(3)
C4 C9 C5 59.67(17)
C6 C9 H9 113.0
C4 C9 H9 113.0
C5 C9 H9 113.0
C20 C10 C6 121.1(3)
C20 C10 H10 119.4
C6 C10 H10 119.4
C14 C11 C6 122.4(3)
C14 C11 H11 118.8
C6 C11 H11 118.8
C5 C12 H12A 109.5
C5 C12 H12B 109.5
H12A C12 H12B 109.5
C5 C12 H12C 109.5
H12A C12 H12C 109.5
H12B C12 H12C 109.5
C14 C13 C20 119.4(3)
C14 C13 H13 120.3
C20 C13 H13 120.3
C13 C14 C11 119.8(4)
C13 C14 H14 120.1
C11 C14 H14 120.1
N3 C15 C22 112.6(4)
N3 C15 H15A 109.1
C22 C15 H15A 109.1
N3 C15 H15B 109.1
C22 C15 H15B 109.1
H15A C15 H15B 107.8
N3 C16 C24 113.1(3)
N3 C16 H16A 109.0
C24 C16 H16A 109.0
N3 C16 H16B 109.0
C24 C16 H16B 109.0
H16A C16 H16B 107.8
Si1 C17 H17A 109.5
Si1 C17 H17B 109.5
H17A C17 H17B 109.5
Si1 C17 H17C 109.5
H17A C17 H17C 109.5
H17B C17 H17C 109.5
C8 C18 H18A 109.5
C8 C18 H18B 109.5
H18A C18 H18B 109.5
C8 C18 H18C 109.5
H18A C18 H18C 109.5
H18B C18 H18C 109.5
Si1 C19 H19A 109.5
Si1 C19 H19B 109.5
H19A C19 H19B 109.5
Si1 C19 H19C 109.5
H19A C19 H19C 109.5
H19B C19 H19C 109.5
C13 C20 C10 120.4(4)
C13 C20 H20 119.8
C10 C20 H20 119.8
C8 C21 H21A 109.5
C8 C21 H21B 109.5
H21A C21 H21B 109.5
C8 C21 H21C 109.5
H21A C21 H21C 109.5
H21B C21 H21C 109.5
C15 C22 H22A 109.5
C15 C22 H22B 109.5
H22A C22 H22B 109.5
C15 C22 H22C 109.5
H22A C22 H22C 109.5
H22B C22 H22C 109.5
C8 C23 H23A 109.5
C8 C23 H23B 109.5
H23A C23 H23B 109.5
C8 C23 H23C 109.5
H23A C23 H23C 109.5
H23B C23 H23C 109.5
C16 C24 H24A 109.5
C16 C24 H24B 109.5
H24A C24 H24B 109.5
C16 C24 H24C 109.5
H24A C24 H24C 109.5
H24B C24 H24C 109.5

loop_
_geom_bond_atom_site_label_1
_geom_bond_atom_site_label_2
_geom_bond_distance
Si1 C17 1.863(4)
Si1 C19 1.869(3)
Si1 C4 1.864(3)
Si1 C8 1.899(3)
O2 C7 1.231(3)
C4 C5 1.517(4)
C4 C9 1.522(4)
C4 H4 0.9800
N3 C7 1.346(4)
N3 C15 1.464(4)
N3 C16 1.471(4)
C5 C7 1.501(4)
C5 C12 1.513(4)
C5 C9 1.529(4)
C6 C11 1.381(4)
C6 C10 1.387(4)
C6 C9 1.486(4)
C8 C21 1.536(5)
C8 C18 1.524(5)
C8 C23 1.532(5)
C9 H9 0.9800
C10 C20 1.386(4)
C10 H10 0.9300
C11 C14 1.384(4)
C11 H11 0.9300
C12 H12A 0.9600
C12 H12B 0.9600
C12 H12C 0.9600
C13 C14 1.365(5)
C13 C20 1.380(5)
C13 H13 0.9300
C14 H14 0.9300
C15 C22 1.491(5)
C15 H15A 0.9700
C15 H15B 0.9700
C16 C24 1.499(6)
C16 H16A 0.9700
C16 H16B 0.9700
C17 H17A 0.9600
C17 H17B 0.9600
C17 H17C 0.9600
C18 H18A 0.9600
C18 H18B 0.9600
C18 H18C 0.9600
C19 H19A 0.9600
C19 H19B 0.9600
C19 H19C 0.9600
C20 H20 0.9300
C21 H21A 0.9600
C21 H21B 0.9600
C21 H21C 0.9600
C22 H22A 0.9600
C22 H22B 0.9600
C22 H22C 0.9600
C23 H23A 0.9600
C23 H23B 0.9600
C23 H23C 0.9600
C24 H24A 0.9600
C24 H24B 0.9600
C24 H24C 0.9600

loop_
_geom_torsion_atom_site_label_1
_geom_torsion_atom_site_label_2
_geom_torsion_atom_site_label_3
_geom_torsion_atom_site_label_4
_geom_torsion
C17 Si1 C4 C5 38.9(3)
C19 Si1 C4 C5 -83.6(3)
C8 Si1 C4 C5 158.1(3)
C17 Si1 C4 C9 -39.0(3)
C19 Si1 C4 C9 -161.5(2)
C8 Si1 C4 C9 80.2(3)
C9 C4 C5 C7 110.1(3)
Si1 C4 C5 C7 -1.7(4)
C9 C4 C5 C12 -111.1(3)
Si1 C4 C5 C12 137.2(3)
Si1 C4 C5 C9 -111.8(3)
C15 N3 C7 O2 171.3(3)
C16 N3 C7 O2 0.4(5)
C15 N3 C7 C5 -6.6(5)
C16 N3 C7 C5 -177.5(3)
C12 C5 C7 O2 -91.6(4)
C4 C5 C7 O2 49.4(4)
C9 C5 C7 O2 119.3(3)
C12 C5 C7 N3 86.3(3)
C4 C5 C7 N3 -132.7(3)
C9 C5 C7 N3 -62.8(4)
C17 Si1 C8 C21 177.5(3)
C19 Si1 C8 C21 -62.0(3)
C4 Si1 C8 C21 55.4(3)
C17 Si1 C8 C18 -62.5(3)
C19 Si1 C8 C18 58.0(3)
C4 Si1 C8 C18 175.4(3)
C17 Si1 C8 C23 57.6(3)
C19 Si1 C8 C23 178.1(3)
C4 Si1 C8 C23 -64.5(3)
C11 C6 C9 C4 -1.3(5)
C10 C6 C9 C4 178.6(3)
C11 C6 C9 C5 72.6(4)
C10 C6 C9 C5 -107.5(3)
C5 C4 C9 C6 111.8(3)
Si1 C4 C9 C6 -127.9(3)
Si1 C4 C9 C5 120.2(3)
C7 C5 C9 C6 138.5(3)
C12 C5 C9 C6 -8.0(4)
C4 C5 C9 C6 -113.9(3)
C7 C5 C9 C4 -107.6(3)
C12 C5 C9 C4 105.9(3)
C11 C6 C10 C20 -1.1(5)
C9 C6 C10 C20 179.0(3)
C10 C6 C11 C14 0.9(5)
C9 C6 C11 C14 -179.2(3)
C20 C13 C14 C11 -1.5(6)
C6 C11 C14 C13 0.4(6)
C7 N3 C15 C22 122.6(4)
C16 N3 C15 C22 -66.2(4)
C7 N3 C16 C24 -82.6(4)
C15 N3 C16 C24 105.8(4)
C14 C13 C20 C10 1.3(6)
C6 C10 C20 C13 0.0(5)
